data_4321249
loop_
_publ_author_name
'Rita Song'
'Kwan Mook Kim'
'Sung Sil Lee'
'Youn Soo Sohn'

_publ_section_title
;
 Electrophilic Substitution of (Diamine)tetrahydroxoplatinum(IV) with
 Carboxylic Anhydrides. Synthesis and Characterization of
 (Diamine)platinum(IV) Complexes of Mixed Carboxylates
;
_journal_name_full 'Inorganic Chemistry'
_journal_page_first 3567
_journal_page_last 3571
_journal_paper_doi 10.1021/ic9913886
_journal_volume 39
_journal_year 2000
_chemical_formula_moiety '[C6H10(NH2)2]Pt[OOCCF3][OOCCH3] 1/2C3H6O'
_chemical_formula_sum 'C15.5 H26 F3 N2 O8.5 Pt'
_chemical_formula_weight 628.47
_chemical_name_common (dach)Pt(OOCCF3)(OOCCH3)3
_chemical_name_systematic
; 
 ? 
;
_space_group_IT_number 15
_symmetry_cell_setting monoclinic
_symmetry_space_group_name_Hall '-C 2yc'
_symmetry_space_group_name_H-M 'C 1 2/c 1'
_atom_sites_solution_hydrogens geom
_atom_sites_solution_primary direct
_atom_sites_solution_secondary difmap
_audit_creation_method SHELXL-97
_cell_angle_alpha 90.00
_cell_angle_beta 102.33(2)
_cell_angle_gamma 90.00
_cell_formula_units_Z 8
_cell_length_a 14.279(3)
_cell_length_b 20.516(4)
_cell_length_c 16.732(6)
_cell_measurement_temperature 293(2)
_cell_measurement_theta_max 9.52
_cell_measurement_theta_min 12.64
_cell_volume 4789(2)
_computing_cell_refinement CAD4-VAX
_computing_data_collection CAD4-VAX
_computing_data_reduction 'SDP (Frenz, B. A., Enraf-Noinus, 1985)'
_computing_molecular_graphics 'Ortep3 for windows (Farrugia, L.J., 1998)'
_computing_publication_material 'SHELXL-97 (Sheldrick, 1997)'
_computing_structure_refinement 'SHELXL-97 (Sheldrick, 1997)'
_computing_structure_solution 'SHELXS-97 (Sheldrick, 1990)'
_diffrn_ambient_temperature 293(2)
_diffrn_measured_fraction_theta_full 0.324
_diffrn_measured_fraction_theta_max 0.324
_diffrn_measurement_device_type CAD4
_diffrn_measurement_method \w/2wq
_diffrn_radiation_monochromator graphite
_diffrn_radiation_source 'fine-focus sealed tube'
_diffrn_radiation_type MoK\a
_diffrn_radiation_wavelength 0.71073
_diffrn_reflns_av_R_equivalents 0.0264
_diffrn_reflns_av_sigmaI/netI 0.0375
_diffrn_reflns_limit_h_max 16
_diffrn_reflns_limit_h_min 0
_diffrn_reflns_limit_k_max 24
_diffrn_reflns_limit_k_min 0
_diffrn_reflns_limit_l_max 19
_diffrn_reflns_limit_l_min -19
_diffrn_reflns_number 2939
_diffrn_reflns_theta_full 25.00
_diffrn_reflns_theta_max 25.00
_diffrn_reflns_theta_min 1.77
_diffrn_standards_decay_% 2.1
_diffrn_standards_interval_time 120
_diffrn_standards_number 2
_exptl_absorpt_coefficient_mu 5.925
_exptl_absorpt_correction_T_max 1.0
_exptl_absorpt_correction_T_min 0.8
_exptl_absorpt_correction_type psi-scan
_exptl_crystal_colour pale_yellow
_exptl_crystal_density_diffrn 1.743
_exptl_crystal_density_method 'not measured'
_exptl_crystal_description block
_exptl_crystal_F_000 2448
_exptl_crystal_size_max 0.30
_exptl_crystal_size_mid 0.25
_exptl_crystal_size_min 0.25
_refine_diff_density_max 1.117
_refine_diff_density_min -1.061
_refine_diff_density_rms 0.158
_refine_ls_extinction_method none
_refine_ls_goodness_of_fit_ref 1.047
_refine_ls_hydrogen_treatment mixed
_refine_ls_matrix_type full
_refine_ls_number_parameters 269
_refine_ls_number_reflns 2820
_refine_ls_number_restraints 0
_refine_ls_restrained_S_all 1.047
_refine_ls_R_factor_all 0.0459
_refine_ls_R_factor_gt 0.0450
_refine_ls_shift/su_max 0.357
_refine_ls_shift/su_mean 0.038
_refine_ls_structure_factor_coef Fsqd
_refine_ls_weighting_details 'w=1/[\s^2^(Fo^2^)+(0.1000P)^2^+0.0000P] where P=(Fo^2^+2Fc^2^)/3'
_refine_ls_weighting_scheme calc
_refine_ls_wR_factor_gt 0.1269
_refine_ls_wR_factor_ref 0.1278
_reflns_number_gt 2777
_reflns_number_total 2820
_reflns_threshold_expression >2sigma(I)
_cod_data_source_file ic9913886_2.cif
_cod_data_source_block pt
_cod_depositor_comments
;
The following automatic conversions were performed:

'_refine_ls_weighting_scheme' value 'calc
w=1/[\s^2^(Fo^2^)+(0.1000P)^2^+0.0000P] where P=(Fo^2^+2Fc^2^)/3' was
changed to 'calc'. New tag '_refine_ls_weighting_details' was
created. The value of the new tag was set to
'w=1/[\s^2^(Fo^2^)+(0.1000P)^2^+0.0000P] where P=(Fo^2^+2Fc^2^)/3'.

Automatic conversion script
Id: cif_fix_values 3143 2015-03-26 13:38:13Z robertas 
;
_cod_original_formula_sum 'C15.50 H26 F3 N2 O8.50 Pt'
_cod_database_code 4321249

loop_
_symmetry_equiv_pos_as_xyz
'x, y, z'
'-x, y, -z+1/2'
'x+1/2, y+1/2, z'
'-x+1/2, y+1/2, -z+1/2'
'-x, -y, -z'
'x, -y, z-1/2'
'-x+1/2, -y+1/2, -z'
'x+1/2, -y+1/2, z-1/2'

loop_
_atom_site_label
_atom_site_type_symbol
_atom_site_fract_x
_atom_site_fract_y
_atom_site_fract_z
_atom_site_U_iso_or_equiv
_atom_site_adp_type
_atom_site_occupancy
_atom_site_calc_flag
_atom_site_refinement_flags
_atom_site_disorder_assembly
_atom_site_disorder_group
Pt Pt 0.10581(3) 0.33598(2) 0.59174(2) 0.05281(19) Uani 1 d . . .
O1 O 0.1190(6) 0.4046(4) 0.6793(5) 0.064(2) Uani 1 d . . .
O2 O 0.1929(6) 0.3978(4) 0.5484(5) 0.064(2) Uani 1 d . . .
O3 O -0.0055(6) 0.3888(4) 0.5367(5) 0.0604(19) Uani 1 d . . .
O4 O 0.2241(6) 0.2901(4) 0.6508(4) 0.0605(19) Uani 1 d . . .
O5 O 0.1192(7) 0.3354(5) 0.7820(5) 0.077(2) Uani 1 d . . .
O6 O 0.2551(7) 0.3237(4) 0.4750(6) 0.076(2) Uani 1 d . . .
O7 O 0.0107(9) 0.3704(6) 0.4085(6) 0.109(4) Uani 1 d . . .
O8 O 0.1605(8) 0.2032(5) 0.6989(6) 0.086(3) Uani 1 d . . .
N1 N 0.0890(7) 0.2675(4) 0.5028(5) 0.056(2) Uani 1 d . . .
H1A H 0.0654 0.2864 0.4541 0.067 Uiso 1 calc R . .
H1B H 0.1465 0.2503 0.5011 0.067 Uiso 1 calc R . .
N2 N 0.0069(7) 0.2802(4) 0.6304(6) 0.062(2) Uani 1 d . . .
H2A H 0.0365 0.2530 0.6701 0.074 Uiso 1 calc R . .
H2B H -0.0330 0.3059 0.6513 0.074 Uiso 1 calc R . .
C1 C 0.1226(10) 0.3895(8) 0.7561(8) 0.075(4) Uani 1 d . . .
C2 C 0.1336(12) 0.4494(8) 0.8106(8) 0.094(5) Uani 1 d . . .
H2C H 0.1343 0.4878 0.7779 0.142 Uiso 1 calc R . .
H2D H 0.1926 0.4466 0.8507 0.142 Uiso 1 calc R . .
H2E H 0.0808 0.4518 0.8377 0.142 Uiso 1 calc R . .
C3 C 0.2468(9) 0.3798(6) 0.4995(7) 0.063(3) Uani 1 d . . .
C4 C 0.2981(12) 0.4362(7) 0.4689(11) 0.101(5) Uani 1 d . . .
H4A H 0.2825 0.4760 0.4933 0.152 Uiso 1 calc R . .
H4B H 0.2781 0.4392 0.4104 0.152 Uiso 1 calc R . .
H4C H 0.3660 0.4292 0.4835 0.152 Uiso 1 calc R . .
C5 C -0.0280(10) 0.3981(6) 0.4581(9) 0.072(3) Uani 1 d . . .
C6 C -0.1024(10) 0.4481(8) 0.4301(10) 0.091(4) Uani 1 d . . .
H6A H -0.1250 0.4647 0.4762 0.136 Uiso 1 calc R . .
H6B H -0.1549 0.4290 0.3918 0.136 Uiso 1 calc R . .
H6C H -0.0756 0.4831 0.4042 0.136 Uiso 1 calc R . .
C7 C 0.2252(12) 0.2370(7) 0.6901(8) 0.069(3) Uani 1 d . . .
C8 C 0.3209(19) 0.2146(11) 0.7264(13) 0.113(7) Uani 1 d . . .
C9 C 0.0236(9) 0.2148(6) 0.5166(8) 0.067(3) Uani 1 d . . .
H9 H 0.0626 0.1831 0.5531 0.081 Uiso 1 calc R . .
C10 C -0.0484(9) 0.2421(6) 0.5622(8) 0.066(3) Uani 1 d . . .
H10 H -0.0894 0.2727 0.5254 0.079 Uiso 1 calc R . .
C11 C -0.1125(11) 0.1908(7) 0.5857(10) 0.089(4) Uani 1 d . . .
H11A H -0.0753 0.1621 0.6266 0.107 Uiso 1 calc R . .
H11B H -0.1617 0.2113 0.6091 0.107 Uiso 1 calc R . .
C12 C -0.1574(14) 0.1528(9) 0.5132(13) 0.120(7) Uani 1 d . . .
H12A H -0.2032 0.1803 0.4771 0.144 Uiso 1 calc R . .
H12B H -0.1925 0.1167 0.5302 0.144 Uiso 1 calc R . .
C13 C -0.0866(14) 0.1263(9) 0.4662(12) 0.117(7) Uani 1 d . . .
H13A H -0.0459 0.0946 0.5001 0.140 Uiso 1 calc R . .
H13B H -0.1215 0.1038 0.4180 0.140 Uiso 1 calc R . .
C14 C -0.0242(11) 0.1779(7) 0.4401(8) 0.081(4) Uani 1 d . . .
H14A H -0.0627 0.2073 0.4009 0.098 Uiso 1 calc R . .
H14B H 0.0238 0.1579 0.4147 0.098 Uiso 1 calc R . .
F1 F 0.3311(18) 0.1503(10) 0.7204(16) 0.250(10) Uani 1 d . . .
F2 F 0.3357(17) 0.2203(16) 0.8057(15) 0.316(14) Uani 1 d . . .
F3 F 0.3840(13) 0.2404(12) 0.7024(16) 0.261(11) Uani 1 d . . .
O10 O 0.351(3) 0.445(3) 0.240(3) 0.23(2) Uiso 0.50 d P . .
C20 C 0.378(6) 0.500(5) 0.236(5) 0.23(3) Uiso 0.50 d P . .
C21 C 0.397(5) 0.554(4) 0.231(4) 0.23(3) Uiso 0.50 d P . .
H21A H 0.3683 0.5700 0.1774 0.343 Uiso 0.50 calc PR . .
H21B H 0.4656 0.5587 0.2399 0.343 Uiso 0.50 calc PR . .
H21C H 0.3739 0.5791 0.2713 0.343 Uiso 0.50 calc PR . .
C22 C 0.434(4) 0.496(3) 0.324(4) 0.20(2) Uiso 0.50 d P . .
H22A H 0.4250 0.4540 0.3458 0.305 Uiso 0.50 calc PR . .
H22B H 0.4107 0.5290 0.3562 0.305 Uiso 0.50 calc PR . .
H22C H 0.5005 0.5034 0.3258 0.305 Uiso 0.50 calc PR . .

loop_
_atom_site_aniso_label
_atom_site_aniso_U_11
_atom_site_aniso_U_22
_atom_site_aniso_U_33
_atom_site_aniso_U_23
_atom_site_aniso_U_13
_atom_site_aniso_U_12
Pt 0.0668(3) 0.0494(3) 0.0497(3) -0.0010(2) 0.0290(2) 0.0011(2)
O1 0.084(6) 0.061(5) 0.054(4) -0.014(4) 0.032(4) -0.011(4)
O2 0.074(5) 0.055(5) 0.073(5) 0.005(4) 0.040(5) -0.005(4)
O3 0.073(5) 0.062(5) 0.053(4) 0.000(4) 0.028(4) 0.010(4)
O4 0.073(5) 0.061(5) 0.050(4) 0.006(4) 0.019(4) 0.010(4)
O5 0.089(6) 0.088(7) 0.064(5) 0.003(5) 0.038(5) -0.011(5)
O6 0.091(6) 0.067(6) 0.083(6) 0.008(4) 0.050(5) 0.007(5)
O7 0.156(10) 0.118(9) 0.059(6) -0.001(6) 0.036(6) 0.047(8)
O8 0.102(8) 0.081(7) 0.078(6) 0.024(5) 0.024(6) -0.008(6)
N1 0.072(6) 0.056(5) 0.047(5) -0.001(4) 0.030(5) 0.002(5)
N2 0.075(6) 0.056(6) 0.067(6) 0.003(5) 0.042(5) -0.001(5)
C1 0.078(9) 0.091(10) 0.065(8) -0.016(8) 0.037(7) 0.001(8)
C2 0.121(12) 0.104(11) 0.062(8) -0.046(8) 0.029(8) -0.019(10)
C3 0.069(7) 0.066(8) 0.059(7) 0.008(6) 0.023(6) 0.003(6)
C4 0.116(13) 0.071(10) 0.135(14) 0.026(9) 0.066(11) -0.001(9)
C5 0.076(9) 0.066(8) 0.079(9) 0.003(7) 0.024(7) 0.006(7)
C6 0.079(10) 0.093(11) 0.096(11) 0.012(9) 0.008(8) 0.015(8)
C7 0.090(10) 0.061(8) 0.055(7) 0.002(6) 0.009(7) 0.021(8)
C8 0.15(2) 0.102(14) 0.085(12) -0.002(11) 0.020(13) -0.030(14)
C9 0.084(9) 0.057(7) 0.068(8) -0.011(6) 0.032(7) -0.013(6)
C10 0.069(8) 0.066(7) 0.070(8) -0.016(6) 0.034(6) -0.019(6)
C11 0.085(10) 0.087(10) 0.110(11) -0.021(9) 0.053(9) -0.012(8)
C12 0.111(14) 0.121(15) 0.133(16) -0.024(12) 0.036(12) -0.047(11)
C13 0.136(15) 0.117(14) 0.110(13) -0.051(11) 0.055(12) -0.061(13)
C14 0.086(9) 0.088(10) 0.072(8) -0.029(7) 0.019(7) -0.015(8)
F1 0.29(2) 0.172(16) 0.28(3) 0.000(17) 0.047(19) 0.024(17)
F2 0.27(2) 0.45(4) 0.193(18) -0.06(2) -0.033(18) 0.05(3)
F3 0.164(16) 0.28(3) 0.33(3) 0.11(2) 0.033(16) 0.065(16)

loop_
_atom_type_symbol
_atom_type_description
_atom_type_scat_dispersion_real
_atom_type_scat_dispersion_imag
_atom_type_scat_source
C C 0.0033 0.0016 'International Tables Vol C Tables 4.2.6.8 and 6.1.1.4'
H H 0.0000 0.0000 'International Tables Vol C Tables 4.2.6.8 and 6.1.1.4'
N N 0.0061 0.0033 'International Tables Vol C Tables 4.2.6.8 and 6.1.1.4'
O O 0.0106 0.0060 'International Tables Vol C Tables 4.2.6.8 and 6.1.1.4'
F F 0.0171 0.0103 'International Tables Vol C Tables 4.2.6.8 and 6.1.1.4'
Pt Pt -1.7033 8.3905 'International Tables Vol C Tables 4.2.6.8 and 6.1.1.4'

loop_
_geom_angle_atom_site_label_1
_geom_angle_atom_site_label_2
_geom_angle_atom_site_label_3
_geom_angle
_geom_angle_site_symmetry_1
_geom_angle_site_symmetry_3
_geom_angle_publ_flag
O3 Pt O4 174.9(3) . . ?
O3 Pt O1 84.1(3) . . ?
O4 Pt O1 91.8(3) . . ?
O3 Pt O2 89.1(3) . . ?
O4 Pt O2 87.3(3) . . ?
O1 Pt O2 81.6(3) . . ?
O3 Pt N1 94.6(4) . . ?
O4 Pt N1 89.5(3) . . ?
O1 Pt N1 178.6(3) . . ?
O2 Pt N1 99.1(3) . . ?
O3 Pt N2 85.0(4) . . ?
O4 Pt N2 98.6(4) . . ?
O1 Pt N2 97.2(3) . . ?
O2 Pt N2 174.0(4) . . ?
N1 Pt N2 82.0(4) . . ?
C1 O1 Pt 121.8(8) . . ?
C3 O2 Pt 123.0(8) . . ?
C5 O3 Pt 123.5(8) . . ?
C7 O4 Pt 125.1(9) . . ?
C9 N1 Pt 111.9(6) . . ?
C10 N2 Pt 110.4(7) . . ?
O5 C1 O1 125.2(12) . . ?
O5 C1 C2 122.7(13) . . ?
O1 C1 C2 112.1(13) . . ?
O6 C3 O2 126.0(11) . . ?
O6 C3 C4 120.8(12) . . ?
O2 C3 C4 113.1(12) . . ?
O7 C5 O3 124.5(12) . . ?
O7 C5 C6 120.1(13) . . ?
O3 C5 C6 115.3(12) . . ?
O8 C7 O4 129.7(14) . . ?
O8 C7 C8 116.9(15) . . ?
O4 C7 C8 113.3(16) . . ?
F3 C8 F2 110(2) . . ?
F3 C8 F1 108(3) . . ?
F2 C8 F1 100(2) . . ?
F3 C8 C7 116(2) . . ?
F2 C8 C7 109(2) . . ?
F1 C8 C7 113(2) . . ?
N1 C9 C10 109.1(9) . . ?
N1 C9 C14 114.7(11) . . ?
C10 C9 C14 112.2(11) . . ?
N2 C10 C11 115.2(11) . . ?
N2 C10 C9 106.2(10) . . ?
C11 C10 C9 113.0(11) . . ?
C12 C11 C10 109.8(13) . . ?
C11 C12 C13 113.5(15) . . ?
C14 C13 C12 113.7(15) . . ?
C13 C14 C9 107.0(12) . . ?
O10 C20 C21 176(10) . . ?
O10 C20 C22 90(7) . . ?
C21 C20 C22 92(8) . . ?

loop_
_geom_bond_atom_site_label_1
_geom_bond_atom_site_label_2
_geom_bond_distance
_geom_bond_site_symmetry_2
_geom_bond_publ_flag
Pt O3 1.980(8) . ?
Pt O4 2.000(8) . ?
Pt O1 2.012(7) . ?
Pt O2 2.017(7) . ?
Pt N1 2.024(8) . ?
Pt N2 2.028(9) . ?
O1 C1 1.311(15) . ?
O2 C3 1.292(13) . ?
O3 C5 1.300(14) . ?
O4 C7 1.272(15) . ?
O5 C1 1.197(16) . ?
O6 C3 1.235(14) . ?
O7 C5 1.230(15) . ?
O8 C7 1.188(17) . ?
N1 C9 1.478(14) . ?
N2 C10 1.466(15) . ?
C1 C2 1.519(18) . ?
C3 C4 1.515(17) . ?
C5 C6 1.479(17) . ?
C7 C8 1.45(3) . ?
C8 F3 1.19(3) . ?
C8 F2 1.30(3) . ?
C8 F1 1.33(3) . ?
C9 C10 1.514(16) . ?
C9 C14 1.518(17) . ?
C10 C11 1.501(18) . ?
C11 C12 1.47(2) . ?
C12 C13 1.51(2) . ?
C13 C14 1.51(2) . ?
O10 C20 1.20(9) . ?
C20 C21 1.15(9) . ?
C20 C22 1.52(8) . ?
